data_4071946
loop_
_publ_author_name
'Wu, Jincai'
'Chen, Yi-Zhen'
'Hung, Wen-Chou'
'Lin, Chu-Chieh'

_publ_section_title
;
 Preparation, Characterization, and Catalytic Studies of Magnesium
 Phenoxides: Highly Active Initiators for Ring-Opening Polymerization
 ofl-Lactide
;
_journal_issue 19
_journal_name_full Organometallics
_journal_page_first 4970
_journal_paper_doi 10.1021/om800482j
_journal_volume 27
_journal_year 2008
_chemical_formula_sum 'C80 H116 Mg2 O8 S2'
_chemical_formula_weight 1318.47
_chemical_name_systematic
; 
 ? 
;
_space_group_IT_number 146
_symmetry_cell_setting rhombohedral
_symmetry_space_group_name_Hall 'P 3*'
_symmetry_space_group_name_H-M 'R 3 :R'
_atom_sites_solution_hydrogens geom
_atom_sites_solution_primary direct
_atom_sites_solution_secondary difmap
_audit_creation_method SHELXL-97
_cell_angle_alpha 101.0230(10)
_cell_angle_beta 101.0230(10)
_cell_angle_gamma 101.0230(10)
_cell_formula_units_Z 3
_cell_length_a 19.5642(12)
_cell_length_b 19.5642(12)
_cell_length_c 19.5642(12)
_cell_measurement_reflns_used 5994
_cell_measurement_temperature 293(2)
_cell_measurement_theta_max 14.679
_cell_measurement_theta_min 2.197
_cell_volume 7010.1(7)
_computing_cell_refinement 'Bruker SMART'
_computing_data_collection 'Bruker SMART'
_computing_data_reduction 'Bruker SHELXTL'
_computing_molecular_graphics 'Bruker SHELXTL'
_computing_publication_material 'Bruker SHELXTL'
_computing_structure_refinement 'SHELXL-97 (Sheldrick, 1997)'
_computing_structure_solution 'SHELXS-97 (Sheldrick, 1990)'
_diffrn_ambient_temperature 293(2)
_diffrn_measured_fraction_theta_full 1.000
_diffrn_measured_fraction_theta_max 1.000
_diffrn_measurement_device_type 'CCD area detector'
_diffrn_measurement_method 'phi and omega scans'
_diffrn_radiation_monochromator graphite
_diffrn_radiation_source 'fine-focus sealed tube'
_diffrn_radiation_type MoK\a
_diffrn_radiation_wavelength 0.71073
_diffrn_reflns_av_R_equivalents 0.1732
_diffrn_reflns_av_sigmaI/netI 0.1353
_diffrn_reflns_limit_h_max 24
_diffrn_reflns_limit_h_min -22
_diffrn_reflns_limit_k_max 24
_diffrn_reflns_limit_k_min -22
_diffrn_reflns_limit_l_max 23
_diffrn_reflns_limit_l_min -24
_diffrn_reflns_number 38824
_diffrn_reflns_theta_full 25.99
_diffrn_reflns_theta_max 25.99
_diffrn_reflns_theta_min 1.72
_exptl_absorpt_coefficient_mu 0.113
_exptl_absorpt_correction_T_max 1.000
_exptl_absorpt_correction_T_min 1.000
_exptl_absorpt_correction_type none
_exptl_crystal_colour colorless
_exptl_crystal_density_diffrn 0.937
_exptl_crystal_density_method 'not measured'
_exptl_crystal_description block
_exptl_crystal_F_000 6444
_exptl_crystal_size_max 0.31
_exptl_crystal_size_mid 0.27
_exptl_crystal_size_min 0.12
_refine_diff_density_max 0.408
_refine_diff_density_min -0.330
_refine_diff_density_rms 0.087
_refine_ls_abs_structure_details 'Flack H D (1983), Acta Cryst. A39, 876-881'
_refine_ls_abs_structure_Flack -0.15(12)
_refine_ls_extinction_coef 0.0067(7)
_refine_ls_extinction_expression Fc^*^=kFc[1+0.001xFc^2^\l^3^/sin(2\q)]^-1/4^
_refine_ls_extinction_method SHELXL
_refine_ls_goodness_of_fit_ref 1.041
_refine_ls_hydrogen_treatment mixed
_refine_ls_matrix_type full
_refine_ls_number_parameters 830
_refine_ls_number_reflns 13488
_refine_ls_number_restraints 1
_refine_ls_restrained_S_all 1.041
_refine_ls_R_factor_all 0.1505
_refine_ls_R_factor_gt 0.0853
_refine_ls_shift/su_max 0.578
_refine_ls_shift/su_mean 0.026
_refine_ls_structure_factor_coef Fsqd
_refine_ls_weighting_details 'calc w=1/[\s^2^(Fo^2^)+(0.1000P)^2^+0.0000P] where P=(Fo^2^+2Fc^2^)/3'
_refine_ls_weighting_scheme calc
_refine_ls_wR_factor_gt 0.1973
_refine_ls_wR_factor_ref 0.2257
_reflns_number_gt 6917
_reflns_number_total 13488
_reflns_threshold_expression >2sigma(I)
_cod_data_source_file om800482j_si_002.cif
_cod_data_source_block 2b
_cod_depositor_comments
;
The following automatic conversions were performed:

'_symmetry_cell_setting' value 'Rhombohedral' changed to
'rhombohedral' according to
/home/saulius/struct/CIF-dictionaries/cif_core.dic dictionary named
'cif_core.dic' version 2.4.1 from
2010-06-29.

'_exptl_absorpt_correction_type' value 'None' changed to
'none' according to
/home/saulius/struct/CIF-dictionaries/cif_core.dic dictionary named
'cif_core.dic' version 2.4.1 from 2010-06-29.

Automatic conversion script
Id: cif_fix_values 1715 2011-07-08 13:25:40Z adriana 
;
_cod_original_sg_symbol_H-M R3
_cod_database_code 4071946

loop_
_symmetry_equiv_pos_as_xyz
'x, y, z'
'z, x, y'
'y, z, x'

loop_
_atom_site_label
_atom_site_type_symbol
_atom_site_fract_x
_atom_site_fract_y
_atom_site_fract_z
_atom_site_U_iso_or_equiv
_atom_site_adp_type
_atom_site_occupancy
_atom_site_symmetry_multiplicity
_atom_site_calc_flag
_atom_site_refinement_flags
Mg1 Mg 0.10747(12) 0.63886(12) 0.02306(12) 0.0619(6) Uani 1 1 d .
Mg2 Mg 0.13419(11) 0.78435(11) 0.12031(12) 0.0602(6) Uani 1 1 d .
S1 S 0.17975(9) 0.51996(9) 0.10084(9) 0.0590(4) Uani 1 1 d .
S2 S 0.07123(9) 0.78940(9) 0.27391(9) 0.0611(4) Uani 1 1 d .
O1 O 0.1904(2) 0.7222(2) 0.0760(2) 0.0580(11) Uani 1 1 d .
O2 O 0.2551(2) 0.5539(2) 0.1539(2) 0.0521(10) Uani 1 1 d .
O3 O 0.1447(2) 0.5776(2) 0.0927(2) 0.0592(11) Uani 1 1 d .
O4 O 0.1410(3) 0.4625(2) 0.1229(3) 0.0772(13) Uani 1 1 d .
O5 O 0.0525(2) 0.7041(2) 0.0636(2) 0.0551(10) Uani 1 1 d .
O6 O -0.0048(2) 0.7384(2) 0.2620(2) 0.0624(11) Uani 1 1 d .
O7 O 0.0998(2) 0.7697(2) 0.2118(2) 0.0658(12) Uani 1 1 d .
O8 O 0.1172(3) 0.7934(3) 0.3413(2) 0.0807(14) Uani 1 1 d .
C1 C 0.2611(3) 0.7170(3) 0.0884(4) 0.0551(16) Uani 1 1 d .
C2 C 0.3028(4) 0.7270(4) 0.0403(4) 0.0625(17) Uani 1 1 d .
C3 C 0.3730(4) 0.7156(4) 0.0586(4) 0.071(2) Uani 1 1 d .
H3A H 0.4016 0.7207 0.0262 0.085 Uiso 1 1 calc R
C4 C 0.4016(3) 0.6976(4) 0.1204(4) 0.0650(18) Uani 1 1 d .
C5 C 0.3591(3) 0.6925(3) 0.1676(3) 0.0554(15) Uani 1 1 d .
H5A H 0.3775 0.6822 0.2110 0.066 Uiso 1 1 calc R
C6 C 0.2899(3) 0.7018(3) 0.1543(3) 0.0521(15) Uani 1 1 d .
C7 C 0.2470(3) 0.7013(3) 0.2111(3) 0.0521(15) Uani 1 1 d .
H7A H 0.1963 0.6909 0.1863 0.063 Uiso 1 1 calc R
C8 C 0.2548(3) 0.6451(3) 0.2557(3) 0.0517(15) Uani 1 1 d .
C9 C 0.2537(4) 0.6626(4) 0.3275(4) 0.0705(19) Uani 1 1 d .
H9A H 0.2484 0.7080 0.3471 0.085 Uiso 1 1 calc R
C10 C 0.2603(4) 0.6150(5) 0.3713(4) 0.081(2) Uani 1 1 d .
C11 C 0.2718(5) 0.5487(5) 0.3425(4) 0.085(2) Uani 1 1 d .
H11A H 0.2782 0.5175 0.3723 0.102 Uiso 1 1 calc R
C12 C 0.2743(4) 0.5267(4) 0.2703(4) 0.0664(18) Uani 1 1 d .
C13 C 0.2613(3) 0.5755(3) 0.2292(3) 0.0559(16) Uani 1 1 d .
C14 C 0.2077(4) 0.4910(4) 0.0233(4) 0.0656(18) Uani 1 1 d .
C15 C 0.1678(5) 0.4267(4) -0.0235(5) 0.099(3) Uani 1 1 d .
H15A H 0.1295 0.3985 -0.0124 0.119 Uiso 1 1 calc R
C16 C 0.1873(7) 0.4067(6) -0.0872(6) 0.129(4) Uani 1 1 d .
H16A H 0.1601 0.3648 -0.1198 0.155 Uiso 1 1 calc R
C17 C 0.2431(8) 0.4441(7) -0.1042(6) 0.118(4) Uani 1 1 d .
H17A H 0.2554 0.4278 -0.1470 0.142 Uiso 1 1 calc R
C18 C 0.2828(6) 0.5080(5) -0.0571(5) 0.105(3) Uani 1 1 d .
H18A H 0.3213 0.5354 -0.0686 0.126 Uiso 1 1 calc R
C19 C 0.2646(5) 0.5311(4) 0.0079(4) 0.084(2) Uani 1 1 d .
H19A H 0.2912 0.5735 0.0401 0.101 Uiso 1 1 calc R
C20 C 0.2811(4) 0.7500(5) -0.0299(4) 0.075(2) Uani 1 1 d .
C21 C 0.3407(9) 0.787(2) -0.0510(16) 0.44(3) Uani 1 1 d .
H21A H 0.3240 0.8008 -0.0947 0.664 Uiso 1 1 calc R
H21B H 0.3728 0.7564 -0.0584 0.664 Uiso 1 1 calc R
H21C H 0.3654 0.8293 -0.0140 0.664 Uiso 1 1 calc R
C22 C 0.253(2) 0.6938(11) -0.0847(7) 0.47(3) Uani 1 1 d .
H22A H 0.2401 0.7098 -0.1278 0.707 Uiso 1 1 calc R
H22B H 0.2104 0.6658 -0.0763 0.707 Uiso 1 1 calc R
H22C H 0.2868 0.6650 -0.0896 0.707 Uiso 1 1 calc R
C23 C 0.2353(14) 0.7963(10) -0.0275(7) 0.296(15) Uani 1 1 d .
H23A H 0.2243 0.8084 -0.0730 0.443 Uiso 1 1 calc R
H23B H 0.2582 0.8391 0.0092 0.443 Uiso 1 1 calc R
H23C H 0.1919 0.7733 -0.0171 0.443 Uiso 1 1 calc R
C24 C 0.4756(4) 0.6816(5) 0.1331(5) 0.084(2) Uani 1 1 d .
C25 C 0.4922(10) 0.6511(16) 0.0646(11) 0.336(18) Uani 1 1 d .
H25A H 0.5391 0.6418 0.0741 0.504 Uiso 1 1 calc R
H25B H 0.4910 0.6846 0.0346 0.504 Uiso 1 1 calc R
H25C H 0.4574 0.6072 0.0408 0.504 Uiso 1 1 calc R
C26 C 0.4781(8) 0.6237(10) 0.1671(14) 0.272(13) Uani 1 1 d .
H26A H 0.4684 0.6362 0.2136 0.408 Uiso 1 1 calc R
H26B H 0.5248 0.6139 0.1721 0.408 Uiso 1 1 calc R
H26C H 0.4428 0.5819 0.1385 0.408 Uiso 1 1 calc R
C27 C 0.5284(6) 0.7422(8) 0.1612(13) 0.270(13) Uani 1 1 d .
H27A H 0.5233 0.7649 0.2074 0.405 Uiso 1 1 calc R
H27B H 0.5251 0.7744 0.1299 0.405 Uiso 1 1 calc R
H27C H 0.5742 0.7303 0.1661 0.405 Uiso 1 1 calc R
C28 C 0.2540(7) 0.6371(6) 0.4490(5) 0.114(3) Uani 1 1 d .
C29 C 0.2517(9) 0.5748(7) 0.4855(6) 0.175(6) Uani 1 1 d .
H29A H 0.2958 0.5597 0.4879 0.262 Uiso 1 1 calc R
H29B H 0.2124 0.5356 0.4586 0.262 Uiso 1 1 calc R
H29C H 0.2455 0.5899 0.5332 0.262 Uiso 1 1 calc R
C30 C 0.3095(12) 0.6992(10) 0.4895(7) 0.245(10) Uani 1 1 d .
H30A H 0.3556 0.6889 0.4900 0.367 Uiso 1 1 calc R
H30B H 0.3040 0.7114 0.5378 0.367 Uiso 1 1 calc R
H30C H 0.3058 0.7388 0.4678 0.367 Uiso 1 1 calc R
C31 C 0.1778(9) 0.6571(8) 0.4485(6) 0.174(6) Uani 1 1 d .
H31A H 0.1749 0.6961 0.4257 0.261 Uiso 1 1 calc R
H31B H 0.1732 0.6710 0.4969 0.261 Uiso 1 1 calc R
H31C H 0.1399 0.6162 0.4228 0.261 Uiso 1 1 calc R
C32 C 0.2950(5) 0.4566(4) 0.2478(4) 0.083(2) Uani 1 1 d .
C33 C 0.2391(6) 0.3957(5) 0.2522(6) 0.120(3) Uani 1 1 d .
H33A H 0.1952 0.3927 0.2187 0.181 Uiso 1 1 calc R
H33B H 0.2315 0.4031 0.2998 0.181 Uiso 1 1 calc R
H33C H 0.2544 0.3520 0.2409 0.181 Uiso 1 1 calc R
C34 C 0.3132(6) 0.4396(5) 0.1747(5) 0.118(4) Uani 1 1 d .
H34A H 0.2720 0.4366 0.1376 0.176 Uiso 1 1 calc R
H34B H 0.3269 0.3947 0.1679 0.176 Uiso 1 1 calc R
H34C H 0.3521 0.4768 0.1727 0.176 Uiso 1 1 calc R
C35 C 0.3648(6) 0.4585(7) 0.3032(6) 0.137(4) Uani 1 1 d .
H35A H 0.3575 0.4699 0.3508 0.206 Uiso 1 1 calc R
H35B H 0.4037 0.4943 0.2987 0.206 Uiso 1 1 calc R
H35C H 0.3762 0.4125 0.2942 0.206 Uiso 1 1 calc R
C36 C 0.2659(4) 0.7772(3) 0.2578(4) 0.0620(17) Uani 1 1 d .
H36A H 0.2394 0.7790 0.2943 0.093 Uiso 1 1 calc R
H36B H 0.2541 0.8095 0.2287 0.093 Uiso 1 1 calc R
H36C H 0.3163 0.7909 0.2797 0.093 Uiso 1 1 calc R
C37 C 0.0724(8) 0.5689(8) -0.0776(6) 0.149(5) Uani 1 1 d .
H37A H 0.0996 0.5932 -0.1061 0.179 Uiso 1 1 calc R
H37B H 0.0937 0.5290 -0.0709 0.179 Uiso 1 1 calc R
C38 C 0.0175(16) 0.541(2) -0.1186(18) 0.43(3) Uani 1 1 d .
H38A H 0.0157 0.4897 -0.1272 0.516 Uiso 1 1 calc R
H38B H 0.0220 0.5540 -0.1631 0.516 Uiso 1 1 calc R
C39 C -0.0479(17) 0.5466(11) -0.1111(9) 0.248(11) Uani 1 1 d .
H39A H -0.0434 0.5945 -0.0831 0.297 Uiso 1 1 calc R
H39B H -0.0640 0.5133 -0.0834 0.297 Uiso 1 1 calc R
C40 C -0.113(2) 0.5320(18) -0.1872(17) 0.42(2) Uani 1 1 d .
H40A H -0.1586 0.5307 -0.1750 0.625 Uiso 1 1 calc R
H40B H -0.1149 0.4871 -0.2184 0.625 Uiso 1 1 calc R
H40C H -0.1028 0.5699 -0.2110 0.625 Uiso 1 1 calc R
C41 C -0.0178(3) 0.6994(3) 0.0681(3) 0.0537(15) Uani 1 1 d .
C42 C -0.0610(4) 0.7352(4) 0.0308(4) 0.0615(17) Uani 1 1 d .
C43 C -0.1295(4) 0.7314(4) 0.0433(4) 0.0691(19) Uani 1 1 d .
H43A H -0.1593 0.7544 0.0179 0.083 Uiso 1 1 calc R
C44 C -0.1559(4) 0.6957(4) 0.0910(4) 0.0692(19) Uani 1 1 d .
C45 C -0.1134(3) 0.6577(3) 0.1240(4) 0.0607(17) Uani 1 1 d .
H45A H -0.1316 0.6290 0.1522 0.073 Uiso 1 1 calc R
C46 C -0.0424(4) 0.6614(3) 0.1162(4) 0.0576(16) Uani 1 1 d .
C47 C 0.0006(3) 0.6155(3) 0.1507(3) 0.0520(15) Uani 1 1 d .
H47A H 0.0510 0.6364 0.1535 0.062 Uiso 1 1 calc R
C48 C -0.0049(3) 0.6111(4) 0.2276(3) 0.0567(16) Uani 1 1 d .
C49 C -0.0071(4) 0.5486(4) 0.2475(4) 0.0732(19) Uani 1 1 d .
H49A H -0.0041 0.5093 0.2138 0.088 Uiso 1 1 calc R
C50 C -0.0135(5) 0.5384(5) 0.3157(5) 0.088(2) Uani 1 1 d .
C51 C -0.0252(5) 0.5967(5) 0.3608(5) 0.094(3) Uani 1 1 d .
H51A H -0.0322 0.5915 0.4054 0.113 Uiso 1 1 calc R
C52 C -0.0270(4) 0.6619(5) 0.3444(4) 0.085(2) Uani 1 1 d .
C53 C -0.0112(4) 0.6685(4) 0.2788(4) 0.0619(17) Uani 1 1 d .
C54 C 0.0438(4) 0.8684(4) 0.2724(4) 0.0615(17) Uani 1 1 d .
C55 C 0.0723(5) 0.9266(4) 0.3264(5) 0.093(2) Uani 1 1 d .
H55A H 0.1045 0.9236 0.3667 0.111 Uiso 1 1 calc R
C56 C 0.0542(7) 0.9916(5) 0.3227(8) 0.128(4) Uani 1 1 d .
H56A H 0.0763 1.0325 0.3589 0.154 Uiso 1 1 calc R
C57 C 0.0036(7) 0.9944(5) 0.2650(8) 0.116(4) Uani 1 1 d .
H57A H -0.0098 1.0372 0.2629 0.140 Uiso 1 1 calc R
C58 C -0.0259(5) 0.9377(6) 0.2131(6) 0.099(3) Uani 1 1 d .
H58A H -0.0607 0.9408 0.1748 0.119 Uiso 1 1 calc R
C59 C -0.0067(4) 0.8712(4) 0.2131(4) 0.079(2) Uani 1 1 d .
H59A H -0.0269 0.8313 0.1751 0.095 Uiso 1 1 calc R
C60 C -0.0415(4) 0.7793(5) -0.0232(4) 0.079(2) Uani 1 1 d .
C61 C -0.0315(8) 0.8578(6) 0.0111(6) 0.153(5) Uani 1 1 d .
H61A H 0.0069 0.8717 0.0534 0.229 Uiso 1 1 calc R
H61B H -0.0749 0.8655 0.0238 0.229 Uiso 1 1 calc R
H61C H -0.0201 0.8859 -0.0222 0.229 Uiso 1 1 calc R
C62 C -0.1046(6) 0.7607(8) -0.0909(6) 0.155(5) Uani 1 1 d .
H62A H -0.1129 0.7112 -0.1146 0.232 Uiso 1 1 calc R
H62B H -0.0927 0.7902 -0.1229 0.232 Uiso 1 1 calc R
H62C H -0.1471 0.7694 -0.0767 0.232 Uiso 1 1 calc R
C63 C 0.0239(6) 0.7703(6) -0.0498(6) 0.126(4) Uani 1 1 d .
H63A H 0.0182 0.7209 -0.0727 0.189 Uiso 1 1 calc R
H63B H 0.0651 0.7850 -0.0101 0.189 Uiso 1 1 calc R
H63C H 0.0304 0.7993 -0.0835 0.189 Uiso 1 1 calc R
C64 C -0.2315(4) 0.6957(4) 0.1019(5) 0.083(2) Uani 1 1 d .
C65 C -0.2846(8) 0.677(2) 0.0305(13) 0.42(3) Uani 1 1 d .
H65A H -0.2793 0.6341 0.0013 0.637 Uiso 1 1 calc R
H65B H -0.2760 0.7158 0.0069 0.637 Uiso 1 1 calc R
H65C H -0.3324 0.6703 0.0377 0.637 Uiso 1 1 calc R
C66 C -0.2587(7) 0.6409(9) 0.1343(14) 0.260(13) Uani 1 1 d .
H66A H -0.2825 0.5981 0.0978 0.390 Uiso 1 1 calc R
H66B H -0.2922 0.6560 0.1604 0.390 Uiso 1 1 calc R
H66C H -0.2200 0.6315 0.1665 0.390 Uiso 1 1 calc R
C67 C -0.2372(11) 0.7636(8) 0.131(2) 0.41(3) Uani 1 1 d .
H67A H -0.2842 0.7613 0.1399 0.618 Uiso 1 1 calc R
H67B H -0.2298 0.7936 0.0984 0.618 Uiso 1 1 calc R
H67C H -0.2018 0.7832 0.1755 0.618 Uiso 1 1 calc R
C68 C -0.0106(6) 0.4677(5) 0.3347(5) 0.111(3) Uani 1 1 d .
C69 C 0.0051(10) 0.4743(7) 0.4165(7) 0.190(7) Uani 1 1 d .
H69A H -0.0320 0.4914 0.4353 0.286 Uiso 1 1 calc R
H69B H 0.0504 0.5073 0.4390 0.286 Uiso 1 1 calc R
H69C H 0.0066 0.4282 0.4260 0.286 Uiso 1 1 calc R
C70 C -0.0756(9) 0.4125(7) 0.2963(10) 0.232(10) Uani 1 1 d .
H70A H -0.0833 0.4101 0.2459 0.349 Uiso 1 1 calc R
H70B H -0.1159 0.4243 0.3130 0.349 Uiso 1 1 calc R
H70C H -0.0701 0.3669 0.3049 0.349 Uiso 1 1 calc R
C71 C 0.0490(10) 0.4380(8) 0.3088(9) 0.198(7) Uani 1 1 d .
H71A H 0.0413 0.4322 0.2579 0.297 Uiso 1 1 calc R
H71B H 0.0490 0.3925 0.3204 0.297 Uiso 1 1 calc R
H71C H 0.0944 0.4708 0.3320 0.297 Uiso 1 1 calc R
C72 C -0.0495(6) 0.7169(6) 0.3956(5) 0.108(3) Uani 1 1 d .
C73 C -0.0815(14) 0.7701(13) 0.3612(10) 0.285(14) Uani 1 1 d .
H73A H -0.1237 0.7451 0.3245 0.428 Uiso 1 1 calc R
H73B H -0.0472 0.7957 0.3404 0.428 Uiso 1 1 calc R
H73C H -0.0940 0.8034 0.3969 0.428 Uiso 1 1 calc R
C74 C 0.0145(9) 0.7620(9) 0.4537(9) 0.228(10) Uani 1 1 d .
H74A H 0.0373 0.7314 0.4784 0.342 Uiso 1 1 calc R
H74B H -0.0010 0.7949 0.4870 0.342 Uiso 1 1 calc R
H74C H 0.0479 0.7884 0.4325 0.342 Uiso 1 1 calc R
C75 C -0.0981(11) 0.6873(8) 0.4363(11) 0.267(12) Uani 1 1 d .
H75A H -0.0785 0.6538 0.4591 0.401 Uiso 1 1 calc R
H75B H -0.1438 0.6633 0.4044 0.401 Uiso 1 1 calc R
H75C H -0.1040 0.7254 0.4720 0.401 Uiso 1 1 calc R
C76 C -0.0183(4) 0.5425(3) 0.1003(4) 0.0685(19) Uani 1 1 d .
H76A H -0.0136 0.5475 0.0535 0.103 Uiso 1 1 calc R
H76B H -0.0668 0.5189 0.0979 0.103 Uiso 1 1 calc R
H76C H 0.0135 0.5145 0.1176 0.103 Uiso 1 1 calc R
C77 C 0.1731(7) 0.8952(5) 0.1316(6) 0.124(4) Uani 1 1 d .
H77A H 0.2169 0.8991 0.1147 0.149 Uiso 1 1 calc R
H77B H 0.1391 0.9079 0.0960 0.149 Uiso 1 1 calc R
C78 C 0.1887(11) 0.9506(7) 0.1909(11) 0.223(9) Uani 1 1 d .
H78A H 0.2211 0.9383 0.2283 0.267 Uiso 1 1 calc R
H78B H 0.1445 0.9509 0.2064 0.267 Uiso 1 1 calc R
C79 C 0.2214(15) 1.0283(7) 0.1899(10) 0.249(12) Uani 1 1 d .
H79A H 0.2730 1.0350 0.1983 0.299 Uiso 1 1 calc R
H79B H 0.2043 1.0350 0.1423 0.299 Uiso 1 1 calc R
C80 C 0.2085(17) 1.0748(18) 0.2333(19) 0.373(19) Uani 1 1 d .
H80A H 0.2302 1.1211 0.2276 0.559 Uiso 1 1 calc R
H80B H 0.2275 1.0707 0.2809 0.559 Uiso 1 1 calc R
H80C H 0.1576 1.0693 0.2255 0.559 Uiso 1 1 calc R

loop_
_atom_site_aniso_label
_atom_site_aniso_U_11
_atom_site_aniso_U_22
_atom_site_aniso_U_33
_atom_site_aniso_U_23
_atom_site_aniso_U_13
_atom_site_aniso_U_12
Mg1 0.0617(14) 0.0707(15) 0.0568(13) 0.0109(11) 0.0155(11) 0.0268(12)
Mg2 0.0607(14) 0.0548(13) 0.0713(14) 0.0188(11) 0.0227(11) 0.0180(10)
S1 0.0602(11) 0.0485(10) 0.0684(11) 0.0138(8) 0.0156(9) 0.0132(8)
S2 0.0614(11) 0.0592(10) 0.0611(11) 0.0085(8) 0.0179(9) 0.0125(8)
O1 0.048(3) 0.062(3) 0.072(3) 0.027(2) 0.016(2) 0.021(2)
O2 0.054(3) 0.055(2) 0.047(2) 0.013(2) 0.011(2) 0.011(2)
O3 0.062(3) 0.051(3) 0.065(3) 0.009(2) 0.014(2) 0.021(2)
O4 0.072(3) 0.057(3) 0.101(4) 0.027(3) 0.022(3) 0.002(2)
O5 0.052(3) 0.062(3) 0.061(3) 0.018(2) 0.019(2) 0.026(2)
O6 0.057(3) 0.055(3) 0.073(3) 0.012(2) 0.020(2) 0.008(2)
O7 0.072(3) 0.065(3) 0.062(3) 0.005(2) 0.028(2) 0.016(2)
O8 0.088(3) 0.093(4) 0.054(3) 0.015(3) 0.007(3) 0.017(3)
C1 0.052(4) 0.053(4) 0.071(4) 0.024(3) 0.025(3) 0.019(3)
C2 0.060(4) 0.068(4) 0.071(4) 0.025(4) 0.031(4) 0.017(3)
C3 0.055(4) 0.079(5) 0.089(5) 0.030(4) 0.031(4) 0.014(4)
C4 0.046(4) 0.062(4) 0.093(5) 0.024(4) 0.022(4) 0.012(3)
C5 0.048(4) 0.055(4) 0.061(4) 0.014(3) 0.013(3) 0.008(3)
C6 0.050(4) 0.047(4) 0.059(4) 0.015(3) 0.015(3) 0.007(3)
C7 0.053(4) 0.045(4) 0.062(4) 0.016(3) 0.014(3) 0.016(3)
C8 0.050(4) 0.053(4) 0.054(4) 0.016(3) 0.014(3) 0.013(3)
C9 0.082(5) 0.066(5) 0.063(5) 0.017(4) 0.020(4) 0.012(4)
C10 0.089(6) 0.093(6) 0.064(5) 0.025(5) 0.023(4) 0.013(5)
C11 0.117(7) 0.082(6) 0.073(5) 0.040(5) 0.033(5) 0.028(5)
C12 0.068(4) 0.066(4) 0.076(5) 0.037(4) 0.021(4) 0.020(4)
C13 0.057(4) 0.054(4) 0.060(4) 0.020(3) 0.013(3) 0.012(3)
C14 0.076(5) 0.057(4) 0.067(5) 0.014(4) 0.014(4) 0.026(4)
C15 0.109(7) 0.069(5) 0.099(7) -0.019(5) 0.028(6) 0.011(5)
C16 0.126(9) 0.107(8) 0.112(9) -0.044(7) 0.010(7) 0.013(7)
C17 0.151(11) 0.126(9) 0.090(7) 0.004(7) 0.043(8) 0.067(9)
C18 0.126(8) 0.083(6) 0.102(7) -0.003(6) 0.052(6) 0.015(6)
C19 0.102(6) 0.076(5) 0.076(5) 0.006(4) 0.046(5) 0.014(5)
C20 0.074(5) 0.104(6) 0.068(5) 0.042(5) 0.032(4) 0.036(4)
C21 0.141(13) 0.94(8) 0.44(4) 0.58(5) 0.109(19) 0.14(3)
C22 1.16(9) 0.200(18) 0.047(7) 0.022(10) -0.02(2) 0.32(4)
C23 0.61(4) 0.33(2) 0.150(12) 0.181(15) 0.20(2) 0.37(3)
C24 0.042(4) 0.104(6) 0.128(7) 0.052(6) 0.035(5) 0.027(4)
C25 0.162(16) 0.59(5) 0.24(2) -0.08(3) 0.012(15) 0.25(3)
C26 0.146(12) 0.29(2) 0.56(4) 0.33(3) 0.180(18) 0.153(13)
C27 0.066(8) 0.123(11) 0.55(4) 0.024(16) -0.025(13) 0.011(8)
C28 0.170(10) 0.126(8) 0.059(6) 0.032(6) 0.043(6) 0.035(8)
C29 0.295(18) 0.184(12) 0.082(7) 0.071(8) 0.074(10) 0.074(12)
C30 0.35(3) 0.207(17) 0.086(9) -0.001(10) 0.007(12) -0.065(18)
C31 0.228(16) 0.239(16) 0.097(8) 0.044(9) 0.095(10) 0.096(13)
C32 0.101(6) 0.075(5) 0.093(6) 0.040(5) 0.031(5) 0.043(5)
C33 0.147(9) 0.082(6) 0.137(9) 0.046(6) 0.030(7) 0.019(6)
C34 0.162(10) 0.108(7) 0.127(8) 0.058(6) 0.056(7) 0.083(7)
C35 0.138(9) 0.165(11) 0.141(9) 0.067(8) 0.025(8) 0.090(9)
C36 0.069(4) 0.050(4) 0.065(4) 0.010(3) 0.017(3) 0.012(3)
C37 0.159(12) 0.192(13) 0.072(7) -0.012(7) -0.022(7) 0.078(10)
C38 0.19(2) 0.60(6) 0.33(4) -0.27(4) 0.03(2) 0.10(3)
C39 0.37(3) 0.205(18) 0.124(13) -0.035(12) 0.002(18) 0.09(2)
C40 0.47(5) 0.34(4) 0.29(4) -0.06(3) -0.08(4) 0.03(3)
C41 0.052(4) 0.059(4) 0.055(4) 0.013(3) 0.020(3) 0.016(3)
C42 0.061(4) 0.068(4) 0.066(4) 0.025(4) 0.018(3) 0.027(4)
C43 0.066(5) 0.083(5) 0.071(5) 0.026(4) 0.019(4) 0.038(4)
C44 0.056(4) 0.067(4) 0.095(5) 0.023(4) 0.028(4) 0.025(4)
C45 0.051(4) 0.055(4) 0.082(5) 0.020(4) 0.023(4) 0.013(3)
C46 0.061(4) 0.048(4) 0.065(4) 0.008(3) 0.020(3) 0.015(3)
C47 0.057(4) 0.048(4) 0.055(4) 0.016(3) 0.018(3) 0.015(3)
C48 0.053(4) 0.061(4) 0.060(4) 0.022(4) 0.015(3) 0.013(3)
C49 0.078(5) 0.065(5) 0.075(5) 0.024(4) 0.017(4) 0.007(4)
C50 0.096(6) 0.078(6) 0.080(6) 0.031(5) 0.012(5) -0.005(5)
C51 0.113(7) 0.102(7) 0.063(5) 0.029(5) 0.026(5) -0.003(5)
C52 0.084(6) 0.091(6) 0.074(5) 0.019(5) 0.032(4) -0.005(5)
C53 0.063(4) 0.066(5) 0.059(4) 0.019(4) 0.018(3) 0.012(3)
C54 0.064(4) 0.058(4) 0.060(4) 0.003(4) 0.020(4) 0.013(3)
C55 0.094(6) 0.074(6) 0.100(6) -0.007(5) 0.031(5) 0.017(5)
C56 0.126(9) 0.065(6) 0.172(12) -0.026(7) 0.038(9) 0.024(6)
C57 0.120(9) 0.061(6) 0.170(11) 0.001(7) 0.052(8) 0.034(6)
C58 0.089(6) 0.101(8) 0.126(8) 0.036(7) 0.034(6) 0.050(6)
C59 0.091(6) 0.059(5) 0.087(6) 0.011(4) 0.021(5) 0.024(4)
C60 0.076(5) 0.106(7) 0.080(5) 0.048(5) 0.022(4) 0.049(5)
C61 0.259(16) 0.119(9) 0.145(10) 0.084(8) 0.108(11) 0.086(10)
C62 0.104(8) 0.245(15) 0.132(9) 0.107(10) 0.010(7) 0.035(9)
C63 0.135(9) 0.176(10) 0.127(8) 0.104(8) 0.065(7) 0.079(8)
C64 0.045(4) 0.080(5) 0.130(7) 0.025(5) 0.027(5) 0.024(4)
C65 0.065(9) 1.00(9) 0.24(2) 0.26(4) 0.033(13) 0.10(2)
C66 0.122(11) 0.185(14) 0.59(4) 0.18(2) 0.22(2) 0.084(11)
C67 0.210(18) 0.108(10) 0.92(7) -0.08(2) 0.38(3) 0.000(11)
C68 0.145(9) 0.083(6) 0.093(7) 0.044(5) 0.006(6) 0.000(7)
C69 0.301(19) 0.139(11) 0.125(10) 0.077(9) 0.011(11) 0.031(12)
C70 0.214(16) 0.117(10) 0.273(19) 0.107(12) -0.105(14) -0.080(11)
C71 0.269(19) 0.165(13) 0.225(17) 0.119(13) 0.086(15) 0.102(14)
C72 0.130(8) 0.115(8) 0.084(6) 0.010(6) 0.062(6) 0.019(7)
C73 0.47(4) 0.37(3) 0.203(17) 0.143(19) 0.24(2) 0.32(3)
C74 0.185(15) 0.221(17) 0.202(16) -0.116(14) 0.090(13) -0.012(13)
C75 0.36(3) 0.162(13) 0.34(3) 0.035(14) 0.30(2) 0.017(15)
C76 0.081(5) 0.050(4) 0.078(5) 0.010(4) 0.032(4) 0.015(4)
C77 0.183(11) 0.076(7) 0.132(9) 0.045(7) 0.058(8) 0.034(7)
C78 0.26(2) 0.090(9) 0.29(2) -0.036(12) 0.126(17) -0.003(10)
C79 0.45(4) 0.070(8) 0.212(17) -0.017(9) 0.16(2) -0.003(13)
C80 0.30(3) 0.33(4) 0.43(5) -0.07(3) 0.12(3) 0.06(3)

loop_
_atom_type_symbol
_atom_type_description
_atom_type_scat_dispersion_real
_atom_type_scat_dispersion_imag
_atom_type_scat_source
C C 0.0033 0.0016 'International Tables Vol C Tables 4.2.6.8 and 6.1.1.4'
H H 0.0000 0.0000 'International Tables Vol C Tables 4.2.6.8 and 6.1.1.4'
O O 0.0106 0.0060 'International Tables Vol C Tables 4.2.6.8 and 6.1.1.4'
Mg Mg 0.0486 0.0363 'International Tables Vol C Tables 4.2.6.8 and 6.1.1.4'
S S 0.1246 0.1234 'International Tables Vol C Tables 4.2.6.8 and 6.1.1.4'

loop_
_geom_angle_atom_site_label_1
_geom_angle_atom_site_label_2
_geom_angle_atom_site_label_3
_geom_angle
O5 Mg1 O1 81.79(18)
O5 Mg1 C37 124.2(4)
O1 Mg1 C37 138.1(5)
O5 Mg1 O3 113.39(18)
O1 Mg1 O3 89.62(18)
C37 Mg1 O3 105.3(4)
O1 Mg2 O5 82.33(18)
O1 Mg2 O7 121.71(19)
O5 Mg2 O7 88.23(18)
O1 Mg2 C77 115.2(4)
O5 Mg2 C77 140.2(4)
O7 Mg2 C77 108.3(3)
O4 S1 O3 115.9(3)
O4 S1 O2 111.2(3)
O3 S1 O2 107.4(2)
O4 S1 C14 112.4(3)
O3 S1 C14 109.4(3)
O2 S1 C14 99.0(3)
O8 S2 O7 115.5(3)
O8 S2 O6 112.5(3)
O7 S2 O6 108.8(3)
O8 S2 C54 111.5(3)
O7 S2 C54 109.3(3)
O6 S2 C54 97.7(3)
C1 O1 Mg2 136.7(4)
C1 O1 Mg1 123.1(4)
Mg2 O1 Mg1 97.23(19)
C13 O2 S1 120.7(4)
S1 O3 Mg1 146.0(3)
C41 O5 Mg1 136.3(4)
C41 O5 Mg2 124.2(4)
Mg1 O5 Mg2 98.49(19)
C53 O6 S2 120.1(4)
S2 O7 Mg2 155.6(3)
C2 C1 O1 122.7(6)
C2 C1 C6 120.4(6)
O1 C1 C6 116.9(5)
C1 C2 C3 116.1(6)
C1 C2 C20 126.2(6)
C3 C2 C20 117.6(6)
C4 C3 C2 125.0(6)
C5 C4 C3 116.1(6)
C5 C4 C24 122.6(7)
C3 C4 C24 121.2(6)
C4 C5 C6 123.1(6)
C5 C6 C1 119.1(5)
C5 C6 C7 120.9(6)
C1 C6 C7 119.8(5)
C6 C7 C36 107.2(5)
C6 C7 C8 115.8(5)
C36 C7 C8 112.3(5)
C9 C8 C13 116.0(6)
C9 C8 C7 118.9(5)
C13 C8 C7 125.1(5)
C8 C9 C10 122.4(7)
C9 C10 C11 118.3(7)
C9 C10 C28 119.1(8)
C11 C10 C28 122.6(7)
C10 C11 C12 122.9(6)
C13 C12 C11 114.6(6)
C13 C12 C32 127.8(6)
C11 C12 C32 117.5(6)
C12 C13 C8 125.3(6)
C12 C13 O2 117.9(6)
C8 C13 O2 116.8(5)
C19 C14 C15 121.3(7)
C19 C14 S1 120.8(6)
C15 C14 S1 117.8(6)
C16 C15 C14 117.3(9)
C17 C16 C15 123.3(10)
C16 C17 C18 119.0(9)
C17 C18 C19 119.9(9)
C14 C19 C18 119.1(8)
C22 C20 C21 103(2)
C22 C20 C23 109.8(18)
C21 C20 C23 104.6(17)
C22 C20 C2 111.4(8)
C21 C20 C2 113.0(9)
C23 C20 C2 114.2(7)
C27 C24 C26 117.2(14)
C27 C24 C4 111.9(8)
C26 C24 C4 112.1(7)
C27 C24 C25 103.4(15)
C26 C24 C25 100.0(15)
C4 C24 C25 111.1(9)
C30 C28 C29 111.9(12)
C30 C28 C10 111.7(10)
C29 C28 C10 111.8(9)
C30 C28 C31 107.9(13)
C29 C28 C31 104.5(10)
C10 C28 C31 108.7(8)
C33 C32 C12 110.4(7)
C33 C32 C34 108.7(8)
C12 C32 C34 118.0(6)
C33 C32 C35 107.0(7)
C12 C32 C35 107.2(8)
C34 C32 C35 104.9(7)
C38 C37 Mg1 137.4(16)
C37 C38 C39 127(2)
C38 C39 C40 118(3)
C42 C41 O5 121.5(5)
C42 C41 C46 120.9(6)
O5 C41 C46 117.5(5)
C41 C42 C43 116.9(6)
C41 C42 C60 126.8(6)
C43 C42 C60 116.2(6)
C44 C43 C42 124.5(6)
C45 C44 C43 117.1(6)
C45 C44 C64 122.2(6)
C43 C44 C64 120.6(6)
C44 C45 C46 121.4(6)
C41 C46 C45 118.9(6)
C41 C46 C47 121.4(5)
C45 C46 C47 119.1(6)
C76 C47 C46 107.9(5)
C76 C47 C48 112.1(5)
C46 C47 C48 116.4(5)
C49 C48 C53 116.2(6)
C49 C48 C47 120.2(6)
C53 C48 C47 123.6(5)
C48 C49 C50 124.7(7)
C51 C50 C49 114.8(7)
C51 C50 C68 124.2(8)
C49 C50 C68 120.9(9)
C50 C51 C52 124.7(7)
C51 C52 C53 115.3(8)
C51 C52 C72 118.0(8)
C53 C52 C72 126.6(8)
C52 C53 C48 123.6(6)
C52 C53 O6 117.8(6)
C48 C53 O6 118.6(5)
C55 C54 C59 120.4(7)
C55 C54 S2 120.7(6)
C59 C54 S2 118.8(5)
C54 C55 C56 120.7(10)
C55 C56 C57 119.2(10)
C58 C57 C56 120.6(10)
C57 C58 C59 122.0(10)
C54 C59 C58 117.0(8)
C63 C60 C61 108.2(9)
C63 C60 C42 116.6(6)
C61 C60 C42 108.4(6)
C63 C60 C62 106.4(8)
C61 C60 C62 106.4(9)
C42 C60 C62 110.3(7)
C66 C64 C65 102.3(16)
C66 C64 C44 113.5(7)
C65 C64 C44 110.2(10)
C66 C64 C67 116.2(15)
C65 C64 C67 102(2)
C44 C64 C67 111.6(8)
C70 C68 C50 111.1(9)
C70 C68 C71 103.5(13)
C50 C68 C71 111.0(9)
C70 C68 C69 112.2(11)
C50 C68 C69 112.4(9)
C71 C68 C69 106.2(11)
C75 C72 C73 108.1(13)
C75 C72 C52 115.1(10)
C73 C72 C52 114.3(9)
C75 C72 C74 102.9(13)
C73 C72 C74 104.9(15)
C52 C72 C74 110.6(9)
C78 C77 Mg2 129.7(10)
C77 C78 C79 122.3(15)
C80 C79 C78 116(2)

loop_
_geom_bond_atom_site_label_1
_geom_bond_atom_site_label_2
_geom_bond_distance
Mg1 O5 1.969(4)
Mg1 O1 2.016(5)
Mg1 C37 2.077(12)
Mg1 O3 2.097(5)
Mg2 O1 1.977(4)
Mg2 O5 1.986(5)
Mg2 O7 2.079(5)
Mg2 C77 2.110(10)
S1 O4 1.417(5)
S1 O3 1.446(4)
S1 O2 1.571(4)
S1 C14 1.740(7)
S2 O8 1.426(5)
S2 O7 1.449(4)
S2 O6 1.573(4)
S2 C54 1.735(7)
O1 C1 1.385(7)
O2 C13 1.427(7)
O5 C41 1.383(7)
O6 C53 1.456(7)
C1 C2 1.376(8)
C1 C6 1.414(9)
C2 C3 1.422(9)
C2 C20 1.536(10)
C3 C4 1.369(9)
C4 C5 1.361(8)
C4 C24 1.524(9)
C5 C6 1.383(8)
C6 C7 1.517(8)
C7 C36 1.522(9)
C7 C8 1.541(8)
C8 C9 1.386(9)
C8 C13 1.401(8)
C9 C10 1.388(10)
C10 C11 1.390(11)
C10 C28 1.534(11)
C11 C12 1.410(10)
C12 C13 1.389(8)
C12 C32 1.513(10)
C14 C19 1.353(10)
C14 C15 1.393(11)
C15 C16 1.380(14)
C16 C17 1.328(15)
C17 C18 1.388(15)
C18 C19 1.401(11)
C20 C22 1.32(2)
C20 C21 1.426(17)
C20 C23 1.390(15)
C24 C27 1.356(15)
C24 C26 1.424(13)
C24 C25 1.481(19)
C28 C30 1.444(18)
C28 C29 1.524(14)
C28 C31 1.611(17)
C32 C33 1.484(12)
C32 C34 1.530(12)
C32 C35 1.562(13)
C37 C38 1.17(3)
C38 C39 1.34(3)
C39 C40 1.70(3)
C41 C42 1.388(8)
C41 C46 1.405(8)
C42 C43 1.397(9)
C42 C60 1.543(9)
C43 C44 1.385(9)
C44 C45 1.370(9)
C44 C64 1.534(9)
C45 C46 1.416(8)
C46 C47 1.507(8)
C47 C76 1.506(9)
C47 C48 1.547(8)
C48 C49 1.349(9)
C48 C53 1.397(9)
C49 C50 1.411(11)
C50 C51 1.387(12)
C50 C68 1.508(12)
C51 C52 1.378(11)
C52 C53 1.398(10)
C52 C72 1.516(12)
C54 C55 1.339(10)
C54 C59 1.389(10)
C55 C56 1.394(13)
C56 C57 1.368(15)
C57 C58 1.302(14)
C58 C59 1.424(11)
C60 C63 1.497(11)
C60 C61 1.512(13)
C60 C62 1.559(13)
C64 C66 1.415(15)
C64 C65 1.51(2)
C64 C67 1.377(14)
C68 C70 1.464(15)
C68 C71 1.525(18)
C68 C69 1.547(15)
C72 C75 1.457(14)
C72 C73 1.512(18)
C72 C74 1.513(18)
C77 C78 1.369(17)
C78 C79 1.538(18)
C79 C80 1.22(2)
